data_4000252
_journal_name_full 'Chemistry of Materials'
_journal_paper_doi 10.1021/cm020650x
_journal_year 2003
_chemical_formula_sum 'C4 H11 Cl O6 P2 Sn2'
_chemical_formula_weight 489.95
_space_group_IT_number 11
_symmetry_cell_setting monoclinic
_symmetry_space_group_name_Hall '-P 2yb'
_symmetry_space_group_name_H-M 'P 1 21/m 1'
_atom_sites_solution_hydrogens geom
_atom_sites_solution_primary direct
_atom_sites_solution_secondary difmap
_cell_angle_alpha 90.00
_cell_angle_beta 99.09(10)
_cell_angle_gamma 90.00
_cell_formula_units_Z 6
_cell_length_a 4.814(4)
_cell_length_b 8.530(4)
_cell_length_c 15.214(8)
_cell_measurement_temperature 293(2)
_cell_volume 616.9(7)
_diffrn_ambient_temperature 293(2)
_diffrn_radiation_monochromator graphite
_diffrn_radiation_source 'fine-focus sealed tube'
_diffrn_radiation_type MoK\a
_diffrn_radiation_wavelength 0.71073
_diffrn_reflns_av_R_equivalents 0.1129
_diffrn_reflns_av_sigmaI/netI 0.0818
_diffrn_reflns_limit_h_max 6
_diffrn_reflns_limit_h_min -5
_diffrn_reflns_limit_k_max 10
_diffrn_reflns_limit_k_min -8
_diffrn_reflns_limit_l_max 7
_diffrn_reflns_limit_l_min -19
_diffrn_reflns_number 1725
_diffrn_reflns_theta_max 28.16
_diffrn_reflns_theta_min 1.36
_exptl_absorpt_coefficient_mu 4.528
_exptl_crystal_density_diffrn 2.632
_exptl_crystal_density_method 'not measured'
_exptl_crystal_F_000 458
_refine_ls_extinction_coef ?
_refine_ls_extinction_method none
_refine_ls_goodness_of_fit_ref 1.022
_refine_ls_hydrogen_treatment mixed
_refine_ls_matrix_type full
_refine_ls_number_parameters 90
_refine_ls_number_reflns 1302
_refine_ls_number_restraints 0
_refine_ls_restrained_S_all 1.022
_refine_ls_R_factor_all 0.0760
_refine_ls_R_factor_gt 0.0484
_refine_ls_shift/su_max 0.000
_refine_ls_shift/su_mean 0.000
_refine_ls_structure_factor_coef Fsqd
_refine_ls_weighting_details 'calc w=1/[\s^2^(Fo^2^)+(0.0877P)^2^+0.0000P] where P=(Fo^2^+2Fc^2^)/3'
_refine_ls_weighting_scheme calc
_refine_ls_wR_factor_gt 0.1207
_refine_ls_wR_factor_ref 0.1543
_reflns_number_gt 921
_reflns_number_total 1302
_reflns_threshold_expression >2sigma(I)
_cod_original_sg_symbol_H-M 'P 21/m'
_cod_original_formula_sum 'C4 H11 Cl1 O6 P2 Sn2'
_cod_database_code 4000252

loop_
_symmetry_equiv_pos_as_xyz
'x, y, z'
'-x, y+1/2, -z'
'-x, -y, -z'
'x, -y-1/2, z'

loop_
_atom_site_label
_atom_site_type_symbol
_atom_site_fract_x
_atom_site_fract_y
_atom_site_fract_z
_atom_site_U_iso_or_equiv
_atom_site_adp_type
_atom_site_occupancy
_atom_site_symmetry_multiplicity
_atom_site_calc_flag
_atom_site_refinement_flags
_atom_site_disorder_assembly
_atom_site_disorder_group
Sn1 Sn 0.29056(13) 0.00936(8) 0.60835(4) 0.0247(3) Uani 1 1 d . . .
Cl1 Cl 0.6700(8) -0.2500 0.5710(3) 0.0352(9) Uani 1 2 d S . .
P1 P 0.8387(7) 0.2500 0.6916(2) 0.0211(8) Uani 1 2 d S . .
P2 P 1.2392(7) -0.2500 0.7800(2) 0.0211(7) Uani 1 2 d S . .
O1 O 0.6984(14) 0.1010(8) 0.6525(6) 0.038(2) Uani 1 1 d . . .
O2 O 0.919(2) -0.2500 0.7841(8) 0.040(3) Uani 1 2 d S . .
O3 O 1.3226(15) -0.1015(9) 0.7375(5) 0.0331(17) Uani 1 1 d . . .
O4 O 1.1519(17) 0.2500 0.6738(6) 0.025(2) Uani 1 2 d S . .
C1 C 0.829(5) 0.2500 0.8100(13) 0.072(7) Uani 1 2 d S . .
H1A H 0.8898 0.3534 0.8315 0.108 Uiso 0.50 1 calc PR . .
H1B H 0.6327 0.2409 0.8167 0.108 Uiso 0.50 1 calc PR . .
C2 C 0.976(6) 0.143(4) 0.8691(17) 0.061(8) Uani 0.50 1 d P . .
H2A H 1.0721 0.0691 0.8367 0.092 Uiso 0.50 1 calc PR . .
H2B H 0.8466 0.0875 0.8999 0.092 Uiso 0.50 1 calc PR . .
H2C H 1.1109 0.1974 0.9114 0.092 Uiso 0.50 1 calc PR . .
C3 C 0.613(3) 0.2500 1.1045(10) 0.032(3) Uani 1 2 d S . .
H3A H 0.4102 0.2579 1.0993 0.048 Uiso 0.50 1 calc PR . .
H3B H 0.6789 0.3425 1.0769 0.048 Uiso 0.50 1 calc PR . .
C4 C 0.683(6) 0.108(3) 1.0540(18) 0.058(7) Uani 0.50 1 d P . .
H4A H 0.8549 0.0626 1.0836 0.087 Uiso 0.50 1 calc PR . .
H4B H 0.7053 0.1384 0.9947 0.087 Uiso 0.50 1 calc PR . .
H4C H 0.5336 0.0331 1.0514 0.087 Uiso 0.50 1 calc PR . .

loop_
_atom_site_aniso_label
_atom_site_aniso_U_11
_atom_site_aniso_U_22
_atom_site_aniso_U_33
_atom_site_aniso_U_23
_atom_site_aniso_U_13
_atom_site_aniso_U_12
Sn1 0.0194(4) 0.0191(5) 0.0346(4) 0.0030(3) 0.0013(3) -0.0050(3)
Cl1 0.039(2) 0.018(2) 0.050(2) 0.000 0.0129(17) 0.000
P1 0.0082(15) 0.0170(19) 0.037(2) 0.000 0.0019(13) 0.000
P2 0.0119(16) 0.0204(19) 0.0309(18) 0.000 0.0035(13) 0.000
O1 0.018(4) 0.016(4) 0.079(6) -0.003(4) 0.007(4) -0.001(3)
O2 0.019(5) 0.053(8) 0.047(6) 0.000 0.008(5) 0.000
O3 0.035(4) 0.029(4) 0.034(4) 0.008(3) 0.002(3) -0.007(3)
O4 0.010(4) 0.024(5) 0.040(5) 0.000 0.005(4) 0.000
C1 0.071(15) 0.10(2) 0.044(12) 0.000 0.021(11) 0.000
C2 0.065(19) 0.08(2) 0.044(14) 0.015(15) 0.013(13) 0.033(16)
C3 0.033(9) 0.029(9) 0.033(8) 0.000 0.004(6) 0.000
C4 0.066(18) 0.045(18) 0.060(17) -0.003(15) 0.001(14) 0.005(14)
